data_7214890
loop_
_publ_author_name
'Xu, Feng'
'Peng, Yu-Xin'
'Hu, Bin'
'Tao, Tao'
'Huang, Wei'

_publ_section_title
;
 Comparative structural and spectral analyses for mononuclear and
 dinuclear metal complexes of 2-thiophen and 2-(5-bromothiophen)
 imidazo[4,5-f][1,10]phenanthroline
;
_journal_issue 23
_journal_name_full CrystEngComm
_journal_page_first 8023
_journal_paper_doi 10.1039/c2ce26001h
_journal_volume 14
_journal_year 2012
_chemical_formula_moiety 'C34 H20 Hg2 N8 S2, 2(Cl O4)'
_chemical_formula_sum 'C34 H20 Cl2 Hg2 N8 O8 S2'
_chemical_formula_weight 1204.78
_chemical_name_systematic
;
?
;
_space_group_IT_number 2
_symmetry_cell_setting triclinic
_symmetry_space_group_name_Hall '-P 1'
_symmetry_space_group_name_H-M 'P -1'
_atom_sites_solution_hydrogens geom
_atom_sites_solution_primary direct
_atom_sites_solution_secondary difmap
_audit_creation_method SHELXL-97
_cell_angle_alpha 91.615(2)
_cell_angle_beta 102.813(2)
_cell_angle_gamma 119.4700(10)
_cell_formula_units_Z 1
_cell_length_a 9.8723(8)
_cell_length_b 9.9382(8)
_cell_length_c 10.7007(16)
_cell_measurement_reflns_used 1203
_cell_measurement_temperature 291(2)
_cell_measurement_theta_max 22.247
_cell_measurement_theta_min 2.397
_cell_volume 879.54(17)
_computing_cell_refinement SMART
_computing_data_collection 'SMART (Bruker 2000)'
_computing_data_reduction 'SAINT (Bruker 2000)'
_computing_molecular_graphics SHELXTL
_computing_publication_material SHELXTL
_computing_structure_refinement 'SHELXTL (BRUKER 2000)'
_computing_structure_solution 'SHELXTL (BRUKER 2000)'
_diffrn_ambient_temperature 291(2)
_diffrn_detector_area_resol_mean 0
_diffrn_measured_fraction_theta_full 0.990
_diffrn_measured_fraction_theta_max 0.990
_diffrn_measurement_device_type 'Bruker Smart Apex CCD area detector'
_diffrn_measurement_method '\f and \w scans'
_diffrn_radiation_monochromator graphite
_diffrn_radiation_source 'fine-focus sealed tube'
_diffrn_radiation_type MoK\a
_diffrn_radiation_wavelength 0.71073
_diffrn_reflns_av_R_equivalents 0.0375
_diffrn_reflns_av_sigmaI/netI 0.0946
_diffrn_reflns_limit_h_max 11
_diffrn_reflns_limit_h_min -11
_diffrn_reflns_limit_k_max 11
_diffrn_reflns_limit_k_min -9
_diffrn_reflns_limit_l_max 12
_diffrn_reflns_limit_l_min -12
_diffrn_reflns_number 4526
_diffrn_reflns_theta_full 24.99
_diffrn_reflns_theta_max 24.99
_diffrn_reflns_theta_min 1.98
_diffrn_standards_decay_% 0
_diffrn_standards_interval_count 0
_diffrn_standards_interval_time 0
_diffrn_standards_number 0
_exptl_absorpt_coefficient_mu 9.055
_exptl_absorpt_correction_T_max 0.4962
_exptl_absorpt_correction_T_min 0.4646
_exptl_absorpt_correction_type multi-scan
_exptl_absorpt_process_details 'SADABS, Bruker(2000)'
_exptl_crystal_colour colorless
_exptl_crystal_density_diffrn 2.275
_exptl_crystal_density_method 'not measured'
_exptl_crystal_description needle
_exptl_crystal_F_000 570
_exptl_crystal_size_max 0.10
_exptl_crystal_size_mid 0.09
_exptl_crystal_size_min 0.09
_refine_diff_density_max 0.475
_refine_diff_density_min -0.634
_refine_diff_density_rms 0.120
_refine_ls_extinction_method none
_refine_ls_goodness_of_fit_ref 0.738
_refine_ls_hydrogen_treatment constr
_refine_ls_matrix_type full
_refine_ls_number_parameters 253
_refine_ls_number_reflns 3063
_refine_ls_number_restraints 0
_refine_ls_restrained_S_all 0.738
_refine_ls_R_factor_all 0.0664
_refine_ls_R_factor_gt 0.0336
_refine_ls_shift/su_max 0.001
_refine_ls_shift/su_mean 0.000
_refine_ls_structure_factor_coef Fsqd
_refine_ls_weighting_details 'calc w=1/[\s^2^(Fo^2^)+(0.0000P)^2^+0.0000P] where P=(Fo^2^+2Fc^2^)/3'
_refine_ls_weighting_scheme calc
_refine_ls_wR_factor_gt 0.0424
_refine_ls_wR_factor_ref 0.0471
_reflns_number_gt 1925
_reflns_number_total 3063
_reflns_threshold_expression >2sigma(I)
_cod_data_source_file c2ce26001h.txt
_cod_data_source_block 6
_cod_database_code 7214890

loop_
_symmetry_equiv_pos_as_xyz
'x, y, z'
'-x, -y, -z'

loop_
_atom_site_label
_atom_site_type_symbol
_atom_site_fract_x
_atom_site_fract_y
_atom_site_fract_z
_atom_site_U_iso_or_equiv
_atom_site_adp_type
_atom_site_occupancy
_atom_site_symmetry_multiplicity
_atom_site_calc_flag
_atom_site_refinement_flags
Hg1 Hg 1.37221(4) 1.00290(5) 0.45798(3) 0.06166(13) Uani 1 1 d .
C1 C 1.0390(9) 0.7081(10) 0.2790(6) 0.053(2) Uani 1 1 d .
H1 H 1.1002 0.6598 0.2914 0.064 Uiso 1 1 calc R
C2 C 0.8820(8) 0.6234(9) 0.2005(6) 0.048(2) Uani 1 1 d .
H2 H 0.8391 0.5215 0.1599 0.058 Uiso 1 1 calc R
C3 C 0.7913(8) 0.6946(9) 0.1844(5) 0.039(2) Uani 1 1 d .
H3 H 0.6856 0.6408 0.1318 0.046 Uiso 1 1 calc R
C4 C 0.8562(8) 0.8445(9) 0.2455(5) 0.0350(19) Uani 1 1 d .
C5 C 0.7767(7) 0.9329(9) 0.2403(5) 0.0299(18) Uani 1 1 d .
C6 C 0.8468(7) 1.0821(9) 0.3003(5) 0.0306(18) Uani 1 1 d .
C7 C 1.0135(7) 1.1694(9) 0.3748(5) 0.0302(17) Uani 1 1 d .
C8 C 1.0923(8) 1.3194(9) 0.4393(6) 0.046(2) Uani 1 1 d .
H8 H 1.0385 1.3747 0.4352 0.055 Uiso 1 1 calc R
C9 C 1.2509(8) 1.3884(9) 0.5102(6) 0.054(2) Uani 1 1 d .
H9 H 1.3072 1.4911 0.5534 0.065 Uiso 1 1 calc R
C10 C 1.3243(8) 1.2985(10) 0.5150(6) 0.051(2) Uani 1 1 d .
H10 H 1.4318 1.3450 0.5630 0.062 Uiso 1 1 calc R
C11 C 1.0970(7) 1.0863(9) 0.3856(5) 0.0341(18) Uani 1 1 d .
C12 C 1.0173(8) 0.9216(9) 0.3209(5) 0.0338(18) Uani 1 1 d .
C13 C 0.6021(8) 1.0130(8) 0.2052(6) 0.0311(17) Uani 1 1 d .
C14 C 0.4536(7) 1.0132(8) 0.1544(5) 0.0319(17) Uani 1 1 d .
C15 C 0.3085(7) 0.8944(8) 0.0785(5) 0.0337(18) Uani 1 1 d .
H15 H 0.2891 0.7958 0.0494 0.040 Uiso 1 1 calc R
C16 C 0.1921(8) 0.9404(9) 0.0498(6) 0.0419(19) Uani 1 1 d .
H16 H 0.0869 0.8746 -0.0013 0.050 Uiso 1 1 calc R
C17 C 0.2477(8) 1.0884(9) 0.1035(6) 0.046(2) Uani 1 1 d .
H17 H 0.1856 1.1357 0.0946 0.055 Uiso 1 1 calc R
Cl1 Cl 0.2953(2) 0.5072(2) 0.18054(17) 0.0471(5) Uani 1 1 d .
N1 N 1.1062(6) 0.8530(7) 0.3368(5) 0.0365(15) Uani 1 1 d .
N2 N 1.2526(6) 1.1526(7) 0.4566(5) 0.0363(15) Uani 1 1 d .
N3 N 0.6202(6) 0.8901(6) 0.1772(4) 0.0319(14) Uani 1 1 d .
H3A H 0.5477 0.8020 0.1290 0.038 Uiso 1 1 calc R
N4 N 0.7392(6) 1.1355(7) 0.2787(5) 0.0362(15) Uani 1 1 d .
O1 O 0.3632(6) 0.5746(6) 0.0767(4) 0.0594(15) Uani 1 1 d .
O2 O 0.3246(5) 0.6278(6) 0.2763(4) 0.0503(14) Uani 1 1 d .
O3 O 0.1306(7) 0.4033(7) 0.1313(5) 0.110(2) Uani 1 1 d .
O4 O 0.3749(8) 0.4304(7) 0.2402(5) 0.097(2) Uani 1 1 d .
S1 S 0.4467(2) 1.1789(2) 0.19037(16) 0.0456(5) Uani 1 1 d .

loop_
_atom_site_aniso_label
_atom_site_aniso_U_11
_atom_site_aniso_U_22
_atom_site_aniso_U_33
_atom_site_aniso_U_23
_atom_site_aniso_U_13
_atom_site_aniso_U_12
Hg1 0.03747(19) 0.1175(3) 0.04455(17) 0.02193(18) 0.01022(13) 0.0502(2)
C1 0.056(6) 0.084(8) 0.049(5) 0.010(5) 0.015(4) 0.056(6)
C2 0.045(5) 0.053(6) 0.048(4) -0.011(4) 0.003(4) 0.031(5)
C3 0.029(4) 0.050(6) 0.031(4) -0.010(4) -0.006(3) 0.023(4)
C4 0.035(4) 0.056(6) 0.025(4) 0.002(4) 0.009(3) 0.030(5)
C5 0.027(4) 0.047(6) 0.025(4) 0.008(4) 0.008(3) 0.025(4)
C6 0.027(4) 0.044(6) 0.026(4) 0.007(4) 0.006(3) 0.023(4)
C7 0.027(4) 0.035(5) 0.024(4) 0.003(4) 0.007(3) 0.012(4)
C8 0.045(5) 0.054(6) 0.039(4) 0.008(4) 0.010(4) 0.025(5)
C9 0.039(5) 0.053(6) 0.045(4) -0.010(4) -0.006(4) 0.012(5)
C10 0.025(4) 0.066(7) 0.037(4) 0.012(4) 0.001(3) 0.006(5)
C11 0.021(4) 0.049(6) 0.026(4) 0.009(4) 0.005(3) 0.014(4)
C12 0.031(4) 0.050(6) 0.024(3) 0.006(4) 0.007(3) 0.024(4)
C13 0.028(4) 0.035(5) 0.035(4) 0.009(4) 0.009(3) 0.019(4)
C14 0.030(4) 0.039(5) 0.029(4) 0.004(4) 0.006(3) 0.020(4)
C15 0.033(4) 0.041(5) 0.038(4) 0.015(4) 0.011(3) 0.026(4)
C16 0.023(4) 0.050(6) 0.048(4) 0.010(4) 0.006(3) 0.017(4)
C17 0.035(5) 0.063(6) 0.050(4) 0.014(4) 0.009(4) 0.034(5)
Cl1 0.0432(12) 0.0386(14) 0.0484(11) -0.0022(11) 0.0027(9) 0.0172(11)
N1 0.034(4) 0.050(5) 0.037(3) 0.005(3) 0.006(3) 0.032(4)
N2 0.019(3) 0.048(5) 0.027(3) 0.004(3) 0.003(3) 0.007(3)
N3 0.022(3) 0.034(4) 0.033(3) -0.005(3) -0.001(2) 0.013(3)
N4 0.029(3) 0.039(4) 0.043(3) 0.006(3) 0.005(3) 0.021(3)
O1 0.063(4) 0.058(4) 0.049(3) 0.003(3) 0.021(3) 0.023(3)
O2 0.055(3) 0.048(4) 0.055(3) -0.003(3) 0.015(3) 0.033(3)
O3 0.047(4) 0.111(6) 0.086(4) -0.015(4) 0.000(3) -0.014(4)
O4 0.167(6) 0.089(5) 0.085(4) 0.016(4) 0.022(4) 0.108(5)
S1 0.0405(12) 0.0518(16) 0.0498(11) 0.0028(10) 0.0068(9) 0.0299(12)

loop_
_atom_type_symbol
_atom_type_description
_atom_type_scat_dispersion_real
_atom_type_scat_dispersion_imag
_atom_type_scat_source
C C 0.0033 0.0016 'International Tables Vol C Tables 4.2.6.8 and 6.1.1.4'
H H 0.0000 0.0000 'International Tables Vol C Tables 4.2.6.8 and 6.1.1.4'
N N 0.0061 0.0033 'International Tables Vol C Tables 4.2.6.8 and 6.1.1.4'
O O 0.0106 0.0060 'International Tables Vol C Tables 4.2.6.8 and 6.1.1.4'
S S 0.1246 0.1234 'International Tables Vol C Tables 4.2.6.8 and 6.1.1.4'
Cl Cl 0.1484 0.1585 'International Tables Vol C Tables 4.2.6.8 and 6.1.1.4'
Hg Hg -2.3894 9.2266 'International Tables Vol C Tables 4.2.6.8 and 6.1.1.4'

loop_
_geom_angle_atom_site_label_1
_geom_angle_atom_site_label_2
_geom_angle_atom_site_label_3
_geom_angle
_geom_angle_site_symmetry_3
N1 Hg1 N2 71.79(19) .
N1 Hg1 Hg1 143.19(14) 2_876
N2 Hg1 Hg1 144.99(14) 2_876
N1 C1 C2 123.5(6) .
N1 C1 H1 118.3 .
C2 C1 H1 118.3 .
C3 C2 C1 118.0(6) .
C3 C2 H2 121.0 .
C1 C2 H2 121.0 .
C4 C3 C2 120.2(6) .
C4 C3 H3 119.9 .
C2 C3 H3 119.9 .
C3 C4 C12 117.5(6) .
C3 C4 C5 126.8(6) .
C12 C4 C5 115.7(6) .
C6 C5 N3 105.6(5) .
C6 C5 C4 124.7(6) .
N3 C5 C4 129.7(6) .
C5 C6 N4 111.4(6) .
C5 C6 C7 122.2(5) .
N4 C6 C7 126.4(6) .
C8 C7 C11 118.8(6) .
C8 C7 C6 125.7(6) .
C11 C7 C6 115.4(6) .
C7 C8 C9 120.1(6) .
C7 C8 H8 120.0 .
C9 C8 H8 120.0 .
C8 C9 C10 117.4(7) .
C8 C9 H9 121.3 .
C10 C9 H9 121.3 .
N2 C10 C9 124.8(6) .
N2 C10 H10 117.6 .
C9 C10 H10 117.6 .
N2 C11 C7 121.6(6) .
N2 C11 C12 116.8(6) .
C7 C11 C12 121.6(6) .
N1 C12 C4 122.5(6) .
N1 C12 C11 117.2(6) .
C4 C12 C11 120.3(6) .
N4 C13 N3 112.0(5) .
N4 C13 C14 124.5(6) .
N3 C13 C14 123.3(6) .
C15 C14 C13 128.6(6) .
C15 C14 S1 111.9(4) .
C13 C14 S1 119.5(5) .
C14 C15 C16 111.5(6) .
C14 C15 H15 124.3 .
C16 C15 H15 124.3 .
C17 C16 C15 113.7(6) .
C17 C16 H16 123.2 .
C15 C16 H16 123.2 .
C16 C17 S1 111.7(5) .
C16 C17 H17 124.1 .
S1 C17 H17 124.1 .
O3 Cl1 O4 111.2(4) .
O3 Cl1 O2 110.5(3) .
O4 Cl1 O2 107.5(3) .
O3 Cl1 O1 109.4(3) .
O4 Cl1 O1 108.3(3) .
O2 Cl1 O1 109.9(3) .
C1 N1 C12 118.3(6) .
C1 N1 Hg1 124.4(4) .
C12 N1 Hg1 117.2(5) .
C10 N2 C11 117.3(6) .
C10 N2 Hg1 125.7(5) .
C11 N2 Hg1 116.9(5) .
C13 N3 C5 107.1(5) .
C13 N3 H3A 126.4 .
C5 N3 H3A 126.4 .
C13 N4 C6 103.8(5) .
C17 S1 C14 91.2(3) .

loop_
_geom_bond_atom_site_label_1
_geom_bond_atom_site_label_2
_geom_bond_distance
_geom_bond_site_symmetry_2
Hg1 N1 2.308(5) .
Hg1 N2 2.309(5) .
Hg1 Hg1 2.5136(5) 2_876
C1 N1 1.313(8) .
C1 C2 1.384(8) .
C1 H1 0.9300 .
C2 C3 1.376(7) .
C2 H2 0.9300 .
C3 C4 1.371(8) .
C3 H3 0.9300 .
C4 C12 1.402(8) .
C4 C5 1.432(7) .
C5 C6 1.353(8) .
C5 N3 1.378(6) .
C6 N4 1.384(6) .
C6 C7 1.439(8) .
C7 C8 1.366(8) .
C7 C11 1.418(7) .
C8 C9 1.373(8) .
C8 H8 0.9300 .
C9 C10 1.397(8) .
C9 H9 0.9300 .
C10 N2 1.318(8) .
C10 H10 0.9300 .
C11 N2 1.352(7) .
C11 C12 1.485(9) .
C12 N1 1.340(6) .
C13 N4 1.336(7) .
C13 N3 1.354(6) .
C13 C14 1.447(7) .
C14 C15 1.368(8) .
C14 S1 1.718(6) .
C15 C16 1.411(7) .
C15 H15 0.9300 .
C16 C17 1.347(8) .
C16 H16 0.9300 .
C17 S1 1.714(6) .
C17 H17 0.9300 .
Cl1 O3 1.387(5) .
Cl1 O4 1.415(4) .
Cl1 O2 1.424(4) .
Cl1 O1 1.437(5) .
N3 H3A 0.8600 .

loop_
_geom_torsion_atom_site_label_1
_geom_torsion_atom_site_label_2
_geom_torsion_atom_site_label_3
_geom_torsion_atom_site_label_4
_geom_torsion
_geom_torsion_site_symmetry_1
N1 C1 C2 C3 -1.1(11) .
C1 C2 C3 C4 -0.4(10) .
C2 C3 C4 C12 1.6(10) .
C2 C3 C4 C5 -178.8(6) .
C3 C4 C5 C6 -178.6(7) .
C12 C4 C5 C6 1.1(9) .
C3 C4 C5 N3 1.4(11) .
C12 C4 C5 N3 -178.9(6) .
N3 C5 C6 N4 0.7(7) .
C4 C5 C6 N4 -179.2(6) .
N3 C5 C6 C7 -178.7(5) .
C4 C5 C6 C7 1.3(10) .
C5 C6 C7 C8 -179.2(6) .
N4 C6 C7 C8 1.5(10) .
C5 C6 C7 C11 -2.5(9) .
N4 C6 C7 C11 178.1(6) .
C11 C7 C8 C9 1.7(10) .
C6 C7 C8 C9 178.2(6) .
C7 C8 C9 C10 -1.3(10) .
C8 C9 C10 N2 0.0(11) .
C8 C7 C11 N2 -0.8(9) .
C6 C7 C11 N2 -177.7(6) .
C8 C7 C11 C12 178.4(6) .
C6 C7 C11 C12 1.5(8) .
C3 C4 C12 N1 -1.5(9) .
C5 C4 C12 N1 178.8(6) .
C3 C4 C12 C11 177.6(6) .
C5 C4 C12 C11 -2.1(9) .
N2 C11 C12 N1 -0.8(9) .
C7 C11 C12 N1 180.0(6) .
N2 C11 C12 C4 -180.0(5) .
C7 C11 C12 C4 0.8(9) .
N4 C13 C14 C15 179.7(6) .
N3 C13 C14 C15 3.6(10) .
N4 C13 C14 S1 -0.9(9) .
N3 C13 C14 S1 -177.0(5) .
C13 C14 C15 C16 179.5(6) .
S1 C14 C15 C16 0.1(7) .
C14 C15 C16 C17 -0.6(8) .
C15 C16 C17 S1 0.7(8) .
C2 C1 N1 C12 1.2(11) .
C2 C1 N1 Hg1 -176.1(5) .
C4 C12 N1 C1 0.1(9) .
C11 C12 N1 C1 -179.0(6) .
C4 C12 N1 Hg1 177.6(5) .
C11 C12 N1 Hg1 -1.5(7) .
N2 Hg1 N1 C1 179.5(6) .
Hg1 Hg1 N1 C1 -2.1(7) 2_876
N2 Hg1 N1 C12 2.1(4) .
Hg1 Hg1 N1 C12 -179.5(3) 2_876
C9 C10 N2 C11 0.9(10) .
C9 C10 N2 Hg1 178.3(5) .
C7 C11 N2 C10 -0.5(9) .
C12 C11 N2 C10 -179.7(6) .
C7 C11 N2 Hg1 -178.1(4) .
C12 C11 N2 Hg1 2.7(7) .
N1 Hg1 N2 C10 -179.9(6) .
Hg1 Hg1 N2 C10 1.7(7) 2_876
N1 Hg1 N2 C11 -2.6(4) .
Hg1 Hg1 N2 C11 179.1(3) 2_876
N4 C13 N3 C5 2.4(7) .
C14 C13 N3 C5 179.0(6) .
C6 C5 N3 C13 -1.9(7) .
C4 C5 N3 C13 178.1(6) .
N3 C13 N4 C6 -1.9(7) .
C14 C13 N4 C6 -178.4(6) .
C5 C6 N4 C13 0.7(7) .
C7 C6 N4 C13 -179.9(6) .
C16 C17 S1 C14 -0.5(6) .
C15 C14 S1 C17 0.2(5) .
C13 C14 S1 C17 -179.3(5) .
